data_4115134
loop_
_publ_author_name
'Myunghyun Paik Suh'
'Jung Woo Ko'
'Hye Jin Choi'

_publ_section_title
;
 A Metal-Organic Bilayer Open Framework with a Dynamic Component:
 Single-Crystal-to-Single-Crystal Transformations
;
_journal_name_full 'Journal of the American Chemical Society'
_journal_page_first 10976
_journal_page_last 10977
_journal_paper_doi 10.1021/ja017560y
_journal_volume 124
_journal_year 2002
_chemical_formula_sum 'C114 H184 N30 Ni6 O28'
_chemical_formula_weight 2775.17
_chemical_name_systematic
; 
 ? 
;
_space_group_IT_number 1
_symmetry_cell_setting triclinic
_symmetry_space_group_name_Hall 'P 1'
_symmetry_space_group_name_H-M 'P 1'
_atom_sites_solution_hydrogens geom
_atom_sites_solution_primary direct
_atom_sites_solution_secondary difmap
_audit_creation_method SHELXL-97
_cell_angle_alpha 74.505(7)
_cell_angle_beta 89.255(9)
_cell_angle_gamma 84.184(5)
_cell_formula_units_Z 1
_cell_length_a 12.382(2)
_cell_length_b 16.375(3)
_cell_length_c 19.952(4)
_cell_measurement_temperature 293(2)
_cell_volume 3877.9(12)
_computing_structure_refinement 'SHELXL-97 (Sheldrick, 1997)'
_computing_structure_solution 'SHELXS-97 (Sheldrick, 1990)'
_diffrn_ambient_temperature 293(2)
_diffrn_measured_fraction_theta_full 0.684
_diffrn_measured_fraction_theta_max 0.684
_diffrn_radiation_monochromator graphite
_diffrn_radiation_source 'fine-focus sealed tube'
_diffrn_radiation_type MoK\a
_diffrn_radiation_wavelength 0.71073
_diffrn_reflns_av_R_equivalents 0.0000
_diffrn_reflns_av_sigmaI/netI 0.2588
_diffrn_reflns_limit_h_max 13
_diffrn_reflns_limit_h_min -11
_diffrn_reflns_limit_k_max 18
_diffrn_reflns_limit_k_min -14
_diffrn_reflns_limit_l_max 23
_diffrn_reflns_limit_l_min -22
_diffrn_reflns_number 11527
_diffrn_reflns_theta_full 24.40
_diffrn_reflns_theta_max 24.40
_diffrn_reflns_theta_min 1.06
_exptl_absorpt_coefficient_mu 0.782
_exptl_crystal_density_diffrn 1.188
_exptl_crystal_F_000 1470
_refine_diff_density_max 0.895
_refine_diff_density_min -0.649
_refine_diff_density_rms 0.174
_refine_ls_abs_structure_details 'Flack H D (1983), Acta Cryst. A39, 876-881'
_refine_ls_abs_structure_Flack 0.00
_refine_ls_extinction_method none
_refine_ls_goodness_of_fit_ref 1.299
_refine_ls_hydrogen_treatment mixed
_refine_ls_matrix_type full
_refine_ls_number_parameters 742
_refine_ls_number_reflns 11527
_refine_ls_number_restraints 81
_refine_ls_restrained_S_all 1.298
_refine_ls_R_factor_all 0.2965
_refine_ls_R_factor_gt 0.1491
_refine_ls_shift/su_max 0.989
_refine_ls_shift/su_mean 0.131
_refine_ls_structure_factor_coef Fsqd
_refine_ls_weighting_details 'calc w=1/[\s^2^(Fo^2^)+(0.2000P)^2^+0.0000P] where P=(Fo^2^+2Fc^2^)/3'
_refine_ls_weighting_scheme calc
_refine_ls_wR_factor_gt 0.3791
_refine_ls_wR_factor_ref 0.4548
_reflns_number_gt 4353
_reflns_number_total 11527
_reflns_threshold_expression >2sigma(I)
_cod_data_source_file ja017560y_s2_4.cif
_cod_data_source_block '[Ni2(C26H52N10)]3[BTC]4.4H2O'
_cod_database_code 4115134

loop_
_symmetry_equiv_pos_as_xyz
'x, y, z'

loop_
_atom_site_label
_atom_site_type_symbol
_atom_site_fract_x
_atom_site_fract_y
_atom_site_fract_z
_atom_site_U_iso_or_equiv
_atom_site_adp_type
_atom_site_occupancy
_atom_site_symmetry_multiplicity
_atom_site_calc_flag
_atom_site_refinement_flags
NiA Ni 0.7999(7) -0.5930(3) 0.1491(3) 0.080(3) Uani 1 1 d D
N1A N 0.634(4) -0.4203(18) 0.0639(16) 0.057(10) Uiso 1 1 d D
N2A N 0.821(3) -0.4787(12) 0.0765(11) 0.027(7) Uiso 1 1 d D
H2A H 0.8233 -0.4907 0.0345 0.033 Uiso 1 1 calc R
N3A N 0.967(2) -0.605(2) 0.166(2) 0.107(15) Uiso 1 1 d D
H3A H 0.9756 -0.5893 0.2057 0.128 Uiso 1 1 calc R
N4A N 0.769(5) -0.7046(18) 0.2231(18) 0.100(15) Uiso 1 1 d D
H4A H 0.7754 -0.6939 0.2653 0.120 Uiso 1 1 calc R
N5A N 0.6341(19) -0.575(2) 0.1277(17) 0.083(13) Uiso 1 1 d D
H5A H 0.6255 -0.6014 0.0935 0.099 Uiso 1 1 calc R
C1A C 0.600(4) -0.426(2) -0.002(2) 0.105(16) Uiso 1 1 d D
H1A1 H 0.5287 -0.4464 0.0020 0.126 Uiso 1 1 calc R
H1A2 H 0.6501 -0.4672 -0.0170 0.126 Uiso 1 1 calc R
C2A C 0.739(5) -0.414(3) 0.071(3) 0.12(2) Uiso 1 1 d D
H2A1 H 0.7461 -0.3928 0.1112 0.147 Uiso 1 1 calc R
H2A2 H 0.7571 -0.3686 0.0309 0.147 Uiso 1 1 calc R
C3A C 0.938(3) -0.4649(18) 0.0924(16) 0.043(10) Uiso 1 1 d D
H3A1 H 0.9358 -0.4390 0.1308 0.051 Uiso 1 1 calc R
H3A2 H 0.9634 -0.4237 0.0522 0.051 Uiso 1 1 calc R
C4A C 1.025(4) -0.543(3) 0.111(2) 0.12(2) Uiso 1 1 d D
H4A1 H 1.0426 -0.5645 0.0706 0.147 Uiso 1 1 calc R
H4A2 H 1.0914 -0.5290 0.1290 0.147 Uiso 1 1 calc R
C5A C 1.016(4) -0.705(2) 0.1831(18) 0.075(13) Uiso 1 1 d D
H5A1 H 1.0184 -0.7222 0.1401 0.090 Uiso 1 1 calc R
H5A2 H 1.0901 -0.7100 0.2001 0.090 Uiso 1 1 calc R
C6A C 0.951(4) -0.768(2) 0.2378(19) 0.077(13) Uiso 1 1 d D
H6A1 H 0.9565 -0.7532 0.2813 0.092 Uiso 1 1 calc R
H6A2 H 0.9900 -0.8243 0.2446 0.092 Uiso 1 1 calc R
C7A C 0.826(4) -0.780(2) 0.2283(19) 0.067(12) Uiso 1 1 d .
H7A1 H 0.8153 -0.7983 0.1867 0.081 Uiso 1 1 calc R
H7A2 H 0.8017 -0.8224 0.2680 0.081 Uiso 1 1 calc R
C8A C 0.666(5) -0.711(3) 0.214(2) 0.085(16) Uiso 1 1 d .
H8A1 H 0.6401 -0.7461 0.2576 0.103 Uiso 1 1 calc R
H8A2 H 0.6601 -0.7419 0.1796 0.103 Uiso 1 1 calc R
C9A C 0.592(4) -0.636(2) 0.1945(18) 0.068(13) Uiso 1 1 d .
H9A1 H 0.5860 -0.6081 0.2317 0.081 Uiso 1 1 calc R
H9A2 H 0.5205 -0.6508 0.1856 0.081 Uiso 1 1 calc R
C10A C 0.584(8) -0.485(4) 0.098(4) 0.24(4) Uiso 1 1 d D
H10A H 0.5249 -0.4889 0.0682 0.284 Uiso 1 1 calc R
H10B H 0.5505 -0.4682 0.1375 0.284 Uiso 1 1 calc R
NiB Ni 0.7474(6) -1.0903(3) 0.1489(3) 0.067(2) Uani 1 1 d D
N1B N 0.520(4) -0.976(2) 0.184(2) 0.117(15) Uiso 1 1 d .
N2B N 0.719(3) -1.019(2) 0.2204(15) 0.097(13) Uiso 1 1 d D
H2B H 0.6981 -1.0574 0.2590 0.116 Uiso 1 1 calc R
N3B N 0.9073(16) -1.091(3) 0.174(2) 0.124(16) Uiso 1 1 d D
H3B H 0.9293 -1.0448 0.1427 0.148 Uiso 1 1 calc R
N4B N 0.759(3) -1.1601(18) 0.0753(13) 0.070(10) Uiso 1 1 d D
H4B H 0.7648 -1.1203 0.0341 0.084 Uiso 1 1 calc R
N5B N 0.5879(17) -1.0828(18) 0.1206(15) 0.068(10) Uiso 1 1 d D
H5B H 0.5647 -1.1241 0.1565 0.081 Uiso 1 1 calc R
C1B C 0.416(3) -0.9202(16) 0.1886(15) 0.084(14) Uiso 1 1 d D
H1B1 H 0.4025 -0.9194 0.2365 0.100 Uiso 1 1 calc R
H1B2 H 0.3545 -0.9420 0.1717 0.100 Uiso 1 1 calc R
C2B C 0.609(3) -0.9507(16) 0.1982(15) 0.086(15) Uiso 1 1 d RD
H2B1 H 0.5952 -0.9237 0.2356 0.104 Uiso 1 1 calc R
H2B2 H 0.6271 -0.9066 0.1576 0.104 Uiso 1 1 calc R
C3B C 0.831(4) -0.993(3) 0.245(3) 0.120(18) Uiso 1 1 d D
H3B1 H 0.8521 -0.9423 0.2125 0.144 Uiso 1 1 calc R
H3B2 H 0.8234 -0.9833 0.2907 0.144 Uiso 1 1 calc R
C4B C 0.915(4) -1.071(2) 0.247(2) 0.087(15) Uiso 1 1 d D
H4B1 H 0.8987 -1.1195 0.2842 0.105 Uiso 1 1 calc R
H4B2 H 0.9874 -1.0572 0.2546 0.105 Uiso 1 1 calc R
C5B C 0.977(6) -1.164(4) 0.160(3) 0.17(3) Uiso 1 1 d .
H5B1 H 1.0516 -1.1531 0.1640 0.208 Uiso 1 1 calc R
H5B2 H 0.9655 -1.2140 0.1974 0.208 Uiso 1 1 calc R
C6B C 0.971(3) -1.191(2) 0.0956(18) 0.074(13) Uiso 1 1 d D
H6B1 H 1.0230 -1.2396 0.0982 0.089 Uiso 1 1 calc R
H6B2 H 0.9898 -1.1448 0.0568 0.089 Uiso 1 1 calc R
C7B C 0.855(3) -1.214(2) 0.0815(18) 0.060(12) Uiso 1 1 d D
H7B1 H 0.8605 -1.2319 0.0389 0.072 Uiso 1 1 calc R
H7B2 H 0.8432 -1.2645 0.1184 0.072 Uiso 1 1 calc R
C8B C 0.665(4) -1.196(2) 0.0673(18) 0.057(11) Uiso 1 1 d .
H8B1 H 0.6559 -1.2469 0.1046 0.069 Uiso 1 1 calc R
H8B2 H 0.6608 -1.2087 0.0225 0.069 Uiso 1 1 calc R
C9B C 0.592(4) -1.122(2) 0.072(2) 0.082(15) Uiso 1 1 d .
H9B1 H 0.6025 -1.0786 0.0295 0.099 Uiso 1 1 calc R
H9B2 H 0.5198 -1.1383 0.0691 0.099 Uiso 1 1 calc R
C10B C 0.496(4) -1.005(3) 0.121(2) 0.110(17) Uiso 1 1 d D
H10C H 0.4997 -0.9582 0.0795 0.132 Uiso 1 1 calc R
H10D H 0.4237 -1.0236 0.1237 0.132 Uiso 1 1 calc R
NiC Ni 0.7492(7) -0.5838(4) -0.3510(3) 0.083(3) Uani 1 1 d D
N1C N 0.679(4) -0.404(3) -0.2988(18) 0.113(13) Uiso 1 1 d .
N2C N 0.836(3) -0.5055(19) -0.3102(15) 0.092(11) Uiso 1 1 d D
H2C H 0.8569 -0.4701 -0.3507 0.110 Uiso 1 1 calc R
N3C N 0.9026(18) -0.649(2) -0.3382(17) 0.103(11) Uiso 1 1 d D
H3C H 0.8979 -0.6893 -0.2970 0.123 Uiso 1 1 calc R
N4C N 0.666(3) -0.668(2) -0.3873(17) 0.112(13) Uiso 1 1 d D
H4C H 0.6456 -0.7022 -0.3460 0.134 Uiso 1 1 calc R
N5C N 0.601(2) -0.508(2) -0.369(2) 0.133(14) Uiso 1 1 d D
H5C H 0.6065 -0.4684 -0.4097 0.160 Uiso 1 1 calc R
C1C C 0.631(4) -0.321(2) -0.317(2) 0.100(14) Uiso 1 1 d .
H1C1 H 0.6890 -0.2866 -0.3139 0.120 Uiso 1 1 calc R
H1C2 H 0.5826 -0.3174 -0.2792 0.120 Uiso 1 1 calc R
C2C C 0.799(4) -0.451(2) -0.2803(19) 0.077(12) Uiso 1 1 d .
H2C1 H 0.8491 -0.4075 -0.2887 0.092 Uiso 1 1 calc R
H2C2 H 0.8021 -0.4785 -0.2308 0.092 Uiso 1 1 calc R
C3C C 0.934(6) -0.540(3) -0.283(3) 0.12(2) Uiso 1 1 d .
H3C1 H 0.9286 -0.5694 -0.2347 0.147 Uiso 1 1 calc R
H3C2 H 0.9822 -0.4952 -0.2871 0.147 Uiso 1 1 calc R
C4C C 0.980(5) -0.602(3) -0.325(3) 0.14(2) Uiso 1 1 d .
H4C1 H 1.0087 -0.5700 -0.3684 0.173 Uiso 1 1 calc R
H4C2 H 1.0395 -0.6395 -0.2985 0.173 Uiso 1 1 calc R
C5C C 0.937(4) -0.700(3) -0.385(2) 0.088(14) Uiso 1 1 d D
H5C1 H 1.0006 -0.7389 -0.3667 0.106 Uiso 1 1 calc R
H5C2 H 0.9556 -0.6634 -0.4301 0.106 Uiso 1 1 calc R
C6C C 0.839(4) -0.751(3) -0.394(3) 0.16(2) Uiso 1 1 d D
H6C1 H 0.8339 -0.7880 -0.3472 0.187 Uiso 1 1 calc R
H6C2 H 0.8705 -0.7877 -0.4211 0.187 Uiso 1 1 calc R
C7C C 0.716(5) -0.734(3) -0.419(3) 0.15(2) Uiso 1 1 d D
H7C1 H 0.7116 -0.7141 -0.4698 0.177 Uiso 1 1 calc R
H7C2 H 0.6805 -0.7860 -0.4045 0.177 Uiso 1 1 calc R
C8C C 0.551(4) -0.630(2) -0.420(2) 0.089(14) Uiso 1 1 d D
H8C1 H 0.5042 -0.6750 -0.4156 0.107 Uiso 1 1 calc R
H8C2 H 0.5575 -0.6010 -0.4685 0.107 Uiso 1 1 calc R
C9C C 0.501(4) -0.564(2) -0.379(2) 0.099(15) Uiso 1 1 d D
H9C1 H 0.4743 -0.5944 -0.3337 0.119 Uiso 1 1 calc R
H9C2 H 0.4410 -0.5273 -0.4049 0.119 Uiso 1 1 calc R
C10C C 0.628(5) -0.465(3) -0.309(3) 0.132(19) Uiso 1 1 d .
H10E H 0.5559 -0.4516 -0.2921 0.159 Uiso 1 1 calc R
H10F H 0.6595 -0.5133 -0.2727 0.159 Uiso 1 1 calc R
C1D C 0.550(4) -0.084(2) -0.1885(19) 0.085(14) Uiso 1 1 d D
H1D1 H 0.6161 -0.0558 -0.1970 0.102 Uiso 1 1 calc R
H1D2 H 0.5352 -0.1006 -0.2303 0.102 Uiso 1 1 calc R
NiD Ni 0.2541(6) 0.0953(4) -0.1532(3) 0.079(3) Uani 1 1 d D
N1D N 0.466(3) -0.0193(18) -0.1852(15) 0.060(10) Uiso 1 1 d D
N2D N 0.4143(16) 0.0983(15) -0.1374(14) 0.054(9) Uiso 1 1 d D
H2D H 0.4462 0.1329 -0.1741 0.065 Uiso 1 1 calc R
N3D N 0.203(4) 0.162(2) -0.0809(17) 0.094(13) Uiso 1 1 d .
H3D H 0.1863 0.1224 -0.0413 0.113 Uiso 1 1 calc R
N4D N 0.098(3) 0.0940(17) -0.1769(14) 0.047(9) Uiso 1 1 d D
H4D H 0.0717 0.0505 -0.1444 0.057 Uiso 1 1 calc R
N5D N 0.293(3) 0.0272(17) -0.2244(13) 0.052(9) Uiso 1 1 d D
H5D H 0.3183 0.0625 -0.2634 0.062 Uiso 1 1 calc R
C2D C 0.466(3) 0.0077(15) -0.1196(15) 0.050(10) Uiso 1 1 d D
H2D1 H 0.5391 0.0041 -0.1021 0.060 Uiso 1 1 calc R
H2D2 H 0.4239 -0.0285 -0.0844 0.060 Uiso 1 1 calc R
C3D C 0.429(4) 0.123(3) -0.067(2) 0.100(16) Uiso 1 1 d D
H3D1 H 0.4335 0.0740 -0.0262 0.120 Uiso 1 1 calc R
H3D2 H 0.4910 0.1552 -0.0669 0.120 Uiso 1 1 calc R
C4D C 0.318(4) 0.179(3) -0.074(3) 0.115(18) Uiso 1 1 d D
H4D1 H 0.3166 0.2019 -0.0334 0.138 Uiso 1 1 calc R
H4D2 H 0.3271 0.2272 -0.1133 0.138 Uiso 1 1 calc R
C5D C 0.113(4) 0.233(3) -0.094(2) 0.089(15) Uiso 1 1 d .
H5D1 H 0.0988 0.2561 -0.0547 0.107 Uiso 1 1 calc R
H5D2 H 0.1239 0.2783 -0.1357 0.107 Uiso 1 1 calc R
C6D C 0.032(5) 0.181(3) -0.1041(16) 0.095(16) Uiso 1 1 d D
H6D1 H -0.0384 0.2045 -0.0918 0.115 Uiso 1 1 calc R
H6D2 H 0.0472 0.1243 -0.0727 0.115 Uiso 1 1 calc R
C7D C 0.024(3) 0.1723(18) -0.1799(14) 0.051(10) Uiso 1 1 d D
H7D1 H -0.0494 0.1658 -0.1920 0.062 Uiso 1 1 calc R
H7D2 H 0.0492 0.2214 -0.2131 0.062 Uiso 1 1 calc R
C8D C 0.101(5) 0.072(3) -0.242(2) 0.101(17) Uiso 1 1 d D
C9D C 0.185(3) 0.008(2) -0.2389(18) 0.055(11) Uiso 1 1 d D
H9D1 H 0.1871 -0.0068 -0.2829 0.066 Uiso 1 1 calc R
H9D2 H 0.1684 -0.0421 -0.2032 0.066 Uiso 1 1 calc R
C10D C 0.365(4) -0.045(2) -0.2039(19) 0.068(13) Uiso 1 1 d .
H10G H 0.3759 -0.0722 -0.2417 0.081 Uiso 1 1 calc R
H10H H 0.3366 -0.0858 -0.1644 0.081 Uiso 1 1 calc R
NiE Ni 0.1968(7) -0.3996(4) -0.1503(3) 0.074(3) Uani 1 1 d D
N1E N 0.346(4) -0.571(2) -0.0702(18) 0.095(12) Uiso 1 1 d .
N2E N 0.361(3) -0.4212(15) -0.1319(14) 0.046(9) Uiso 1 1 d .
H2E H 0.3731 -0.4058 -0.0924 0.055 Uiso 1 1 calc R
N3E N 0.226(3) -0.2882(15) -0.2230(13) 0.052(9) Uiso 1 1 d D
H3E H 0.2303 -0.3014 -0.2645 0.062 Uiso 1 1 calc R
N4E N 0.036(3) -0.376(2) -0.1735(18) 0.087(12) Uiso 1 1 d .
H4E H 0.0218 -0.3904 -0.2133 0.105 Uiso 1 1 calc R
N5E N 0.151(4) -0.5008(16) -0.0816(16) 0.092(13) Uiso 1 1 d D
H5E H 0.1465 -0.4895 -0.0394 0.110 Uiso 1 1 calc R
C1E C 0.380(4) -0.572(2) 0.0097(17) 0.069(13) Uiso 1 1 d D
H1E1 H 0.4493 -0.5495 0.0097 0.083 Uiso 1 1 calc R
H1E2 H 0.3258 -0.5372 0.0279 0.083 Uiso 1 1 calc R
C2E C 0.418(3) -0.5101(15) -0.1221(14) 0.032(8) Uiso 1 1 d .
H2E1 H 0.4904 -0.5139 -0.1030 0.039 Uiso 1 1 calc R
H2E2 H 0.4232 -0.5248 -0.1661 0.039 Uiso 1 1 calc R
C3E C 0.415(5) -0.365(3) -0.187(2) 0.111(17) Uiso 1 1 d .
H3E1 H 0.4237 -0.3884 -0.2266 0.133 Uiso 1 1 calc R
H3E2 H 0.4862 -0.3576 -0.1709 0.133 Uiso 1 1 calc R
C4E C 0.339(3) -0.2777(19) -0.2056(17) 0.051(11) Uiso 1 1 d D
H4E1 H 0.3384 -0.2530 -0.1665 0.061 Uiso 1 1 calc R
H4E2 H 0.3696 -0.2385 -0.2449 0.061 Uiso 1 1 calc R
C5E C 0.122(4) -0.217(2) -0.230(2) 0.086(14) Uiso 1 1 d .
H5E1 H 0.1178 -0.2012 -0.1870 0.103 Uiso 1 1 calc R
H5E2 H 0.1392 -0.1676 -0.2660 0.103 Uiso 1 1 calc R
C6E C 0.007(4) -0.233(2) -0.247(2) 0.078(13) Uiso 1 1 d .
H6E1 H -0.0428 -0.1808 -0.2570 0.094 Uiso 1 1 calc R
H6E2 H 0.0042 -0.2601 -0.2841 0.094 Uiso 1 1 calc R
C7E C -0.012(6) -0.290(3) -0.179(3) 0.15(2) Uiso 1 1 d .
H7E1 H 0.0197 -0.2693 -0.1427 0.183 Uiso 1 1 calc R
H7E2 H -0.0892 -0.2901 -0.1707 0.183 Uiso 1 1 calc R
C8E C -0.006(4) -0.444(2) -0.108(2) 0.091(15) Uiso 1 1 d .
H8E1 H 0.0088 -0.4271 -0.0667 0.109 Uiso 1 1 calc R
H8E2 H -0.0843 -0.4425 -0.1126 0.109 Uiso 1 1 calc R
C9E C 0.039(5) -0.529(3) -0.099(3) 0.13(2) Uiso 1 1 d .
H9E1 H 0.0397 -0.5476 -0.1413 0.158 Uiso 1 1 calc R
H9E2 H 0.0091 -0.5692 -0.0608 0.158 Uiso 1 1 calc R
C10E C 0.238(3) -0.5865(18) -0.0746(16) 0.040(9) Uiso 1 1 d .
H10I H 0.2217 -0.6302 -0.0334 0.048 Uiso 1 1 calc R
H10J H 0.2296 -0.6084 -0.1146 0.048 Uiso 1 1 calc R
C1F C 0.427(4) -0.184(3) -0.577(2) 0.114(15) Uiso 1 1 d D
H1F1 H 0.4875 -0.1689 -0.6080 0.137 Uiso 1 1 calc R
H1F2 H 0.3759 -0.1335 -0.5825 0.137 Uiso 1 1 calc R
NiF Ni 0.2668(7) -0.4047(4) -0.6534(3) 0.084(3) Uani 1 1 d D
N1F N 0.374(4) -0.252(3) -0.594(2) 0.132(15) Uiso 1 1 d D
N2F N 0.424(2) -0.376(2) -0.6402(17) 0.100(11) Uiso 1 1 d D
H2F H 0.4323 -0.3400 -0.6829 0.120 Uiso 1 1 calc R
N3F N 0.348(3) -0.510(2) -0.676(3) 0.18(2) Uiso 1 1 d D
H3F H 0.3432 -0.5519 -0.6360 0.210 Uiso 1 1 calc R
N4F N 0.107(2) -0.422(3) -0.668(2) 0.150(17) Uiso 1 1 d D
H4F H 0.0986 -0.4666 -0.6298 0.181 Uiso 1 1 calc R
N5F N 0.196(4) -0.3003(18) -0.624(2) 0.117(13) Uiso 1 1 d D
H5F H 0.1888 -0.2561 -0.6629 0.140 Uiso 1 1 calc R
C2F C 0.425(6) -0.309(4) -0.593(3) 0.17(3) Uiso 1 1 d .
H2F1 H 0.4212 -0.3438 -0.5456 0.208 Uiso 1 1 calc R
H2F2 H 0.4976 -0.2913 -0.5982 0.208 Uiso 1 1 calc R
C3F C 0.489(5) -0.445(3) -0.648(3) 0.14(2) Uiso 1 1 d .
H3F1 H 0.5077 -0.4788 -0.6005 0.173 Uiso 1 1 calc R
H3F2 H 0.5558 -0.4227 -0.6671 0.173 Uiso 1 1 calc R
C4F C 0.466(3) -0.509(2) -0.6867(17) 0.071(11) Uiso 1 1 d D
H4F1 H 0.4835 -0.4890 -0.7356 0.085 Uiso 1 1 calc R
H4F2 H 0.5055 -0.5640 -0.6667 0.085 Uiso 1 1 calc R
C5F C 0.284(4) -0.542(2) -0.7341(18) 0.066(11) Uiso 1 1 d D
H5F1 H 0.3340 -0.5465 -0.7711 0.080 Uiso 1 1 calc R
H5F2 H 0.2642 -0.5990 -0.7124 0.080 Uiso 1 1 calc R
C6F C 0.179(8) -0.485(9) -0.768(8) 0.54(11) Uiso 1 1 d D
H6F1 H 0.2025 -0.4309 -0.7932 0.645 Uiso 1 1 calc R
H6F2 H 0.1529 -0.5111 -0.8018 0.645 Uiso 1 1 calc R
C7F C 0.086(5) -0.466(3) -0.727(2) 0.115(18) Uiso 1 1 d .
H7F1 H 0.0548 -0.5191 -0.7063 0.138 Uiso 1 1 calc R
H7F2 H 0.0317 -0.4295 -0.7592 0.138 Uiso 1 1 calc R
C8F C 0.037(8) -0.359(4) -0.650(4) 0.23(3) Uiso 1 1 d .
H8F1 H -0.0258 -0.3828 -0.6265 0.274 Uiso 1 1 calc R
H8F2 H 0.0116 -0.3155 -0.6924 0.274 Uiso 1 1 calc R
C9F C 0.098(5) -0.318(3) -0.604(3) 0.120(18) Uiso 1 1 d .
H9F1 H 0.0552 -0.2663 -0.6010 0.144 Uiso 1 1 calc R
H9F2 H 0.1025 -0.3569 -0.5574 0.144 Uiso 1 1 calc R
C10F C 0.243(4) -0.271(2) -0.5737(18) 0.064(12) Uiso 1 1 d .
H10K H 0.2419 -0.3127 -0.5290 0.077 Uiso 1 1 calc R
H10L H 0.2025 -0.2186 -0.5699 0.077 Uiso 1 1 calc R
C1 C 0.597(4) -0.337(3) -0.056(2) 0.102(17) Uiso 1 1 d D
C2 C 0.651(4) -0.293(3) -0.116(2) 0.105(18) Uiso 1 1 d D
H2 H 0.6977 -0.3318 -0.1322 0.127 Uiso 1 1 calc R
C3 C 0.655(4) -0.220(2) -0.153(2) 0.069(14) Uiso 1 1 d .
H3 H 0.7022 -0.2041 -0.1898 0.082 Uiso 1 1 calc R
C4 C 0.580(4) -0.168(2) -0.132(2) 0.072(13) Uiso 1 1 d D
C5 C 0.499(5) -0.193(3) -0.088(2) 0.089(16) Uiso 1 1 d .
H5 H 0.4360 -0.1575 -0.0891 0.107 Uiso 1 1 calc R
C6 C 0.513(4) -0.284(3) -0.037(2) 0.097(16) Uiso 1 1 d D
H6 H 0.4703 -0.3010 0.0020 0.117 Uiso 1 1 calc R
C7 C 0.570(5) -0.275(2) -0.381(2) 0.082(12) Uiso 1 1 d .
C8 C 0.452(5) -0.268(3) -0.382(3) 0.115(16) Uiso 1 1 d .
H8 H 0.4057 -0.2783 -0.3445 0.139 Uiso 1 1 calc R
C9 C 0.428(7) -0.246(4) -0.445(3) 0.19(2) Uiso 1 1 d D
H9 H 0.3557 -0.2548 -0.4477 0.224 Uiso 1 1 calc R
C10 C 0.461(7) -0.213(3) -0.513(3) 0.14(2) Uiso 1 1 d D
C11 C 0.559(5) -0.225(2) -0.501(2) 0.086(14) Uiso 1 1 d .
H11 H 0.6023 -0.2109 -0.5405 0.103 Uiso 1 1 calc R
C12 C 0.616(5) -0.257(3) -0.439(3) 0.121(16) Uiso 1 1 d .
H12 H 0.6916 -0.2646 -0.4395 0.146 Uiso 1 1 calc R
C13 C 0.388(4) -0.664(2) 0.0558(18) 0.051(11) Uiso 1 1 d D
C14 C 0.476(4) -0.723(2) 0.0488(19) 0.059(12) Uiso 1 1 d .
H14 H 0.5297 -0.7039 0.0167 0.071 Uiso 1 1 calc R
C15 C 0.486(4) -0.796(2) 0.082(2) 0.063(13) Uiso 1 1 d .
H15 H 0.5353 -0.8331 0.0664 0.076 Uiso 1 1 calc R
C16 C 0.429(4) -0.830(2) 0.1434(18) 0.067(13) Uiso 1 1 d D
C17 C 0.342(6) -0.767(4) 0.147(3) 0.16(2) Uiso 1 1 d .
H17 H 0.2945 -0.7827 0.1836 0.191 Uiso 1 1 calc R
C18 C 0.318(4) -0.682(2) 0.0994(17) 0.064(11) Uiso 1 1 d .
H18 H 0.2569 -0.6451 0.1023 0.076 Uiso 1 1 calc R
O1 O 0.807(3) -0.6685(16) 0.0733(14) 0.078(9) Uiso 1 1 d .
O2 O 0.803(3) -0.5728(17) -0.0319(14) 0.093(10) Uiso 1 1 d .
O3 O 0.753(3) -0.9660(15) 0.0722(12) 0.063(8) Uiso 1 1 d .
O4 O 0.749(3) -0.9943(17) -0.0323(14) 0.090(10) Uiso 1 1 d .
O5 O 0.742(3) -0.644(2) -0.2416(18) 0.114(13) Uiso 1 1 d .
O6 O 0.631(4) -0.752(2) -0.2362(19) 0.168(14) Uiso 1 1 d .
C19 C 0.802(2) -0.6478(16) 0.0081(14) 0.022(8) Uiso 1 1 d D
C20 C 0.748(3) -0.954(2) 0.002(2) 0.075(14) Uiso 1 1 d D
C21 C 0.718(4) -0.704(4) -0.216(3) 0.15(3) Uiso 1 1 d D
C22 C 0.7788(15) -0.701(2) -0.034(2) 0.057(12) Uiso 1 1 d D
C23 C 0.7760(18) -0.791(2) 0.0036(19) 0.049(12) Uiso 1 1 d D
H23 H 0.7889 -0.8080 0.0514 0.058 Uiso 1 1 calc R
C24 C 0.757(2) -0.846(3) -0.027(2) 0.083(16) Uiso 1 1 d D
C25 C 0.739(2) -0.830(3) -0.090(3) 0.112(19) Uiso 1 1 d D
H25 H 0.7241 -0.8703 -0.1131 0.134 Uiso 1 1 calc R
C26 C 0.743(2) -0.726(2) -0.1277(17) 0.058(11) Uiso 1 1 d D
C27 C 0.7617(19) -0.676(2) -0.0981(19) 0.056(12) Uiso 1 1 d D
H27 H 0.7635 -0.6186 -0.1217 0.067 Uiso 1 1 calc R
O7 O 0.797(3) -1.5169(15) 0.2211(14) 0.082(10) Uiso 1 1 d .
O8 O 0.845(3) -1.6102(19) 0.3208(16) 0.119(11) Uiso 1 1 d .
O9 O 0.756(2) -1.2078(15) 0.2259(12) 0.063(8) Uiso 1 1 d .
O10 O 0.689(2) -1.1809(13) 0.3219(11) 0.051(7) Uiso 1 1 d .
O11 O 0.785(2) -1.5285(14) 0.5472(11) 0.066(8) Uiso 1 1 d .
O12 O 0.847(3) -1.4054(15) 0.5368(12) 0.091(8) Uiso 1 1 d .
C28 C 0.796(3) -1.539(2) 0.287(2) 0.050(12) Uiso 1 1 d D
C29 C 0.707(3) -1.228(2) 0.285(2) 0.070(13) Uiso 1 1 d D
C30 C 0.812(3) -1.459(2) 0.5123(18) 0.066(11) Uiso 1 1 d D
C31 C 0.7846(18) -1.472(2) 0.3305(17) 0.051(11) Uiso 1 1 d D
C32 C 0.7502(17) -1.379(2) 0.2852(18) 0.052(11) Uiso 1 1 d D
H32 H 0.7380 -1.3649 0.2374 0.062 Uiso 1 1 calc R
C33 C 0.7400(17) -1.3196(19) 0.3235(15) 0.030(9) Uiso 1 1 d D
C34 C 0.7597(17) -1.344(2) 0.3958(19) 0.058(12) Uiso 1 1 d D
H34 H 0.7519 -1.3022 0.4192 0.070 Uiso 1 1 calc R
C35 C 0.7933(19) -1.436(2) 0.439(2) 0.077(13) Uiso 1 1 d D
C36 C 0.804(2) -1.497(2) 0.4028(18) 0.063(11) Uiso 1 1 d D
H36 H 0.8244 -1.5541 0.4256 0.076 Uiso 1 1 calc R
O13 O 0.274(2) 0.2195(15) -0.2250(12) 0.064(8) Uiso 1 1 d .
O14 O 0.319(4) 0.189(2) -0.324(2) 0.148(15) Uiso 1 1 d .
O15 O 0.227(2) 0.5273(12) -0.2259(11) 0.047(7) Uiso 1 1 d .
O16 O 0.219(3) 0.6231(15) -0.3261(12) 0.083(8) Uiso 1 1 d .
O17 O 0.266(2) 0.5311(14) -0.5438(12) 0.069(8) Uiso 1 1 d .
O18 O 0.252(4) 0.399(2) -0.5406(17) 0.139(12) Uiso 1 1 d .
C37 C 0.268(3) 0.247(2) -0.2913(19) 0.062(12) Uiso 1 1 d D
C38 C 0.217(3) 0.542(2) -0.292(2) 0.080(14) Uiso 1 1 d D
C39 C 0.262(3) 0.455(2) -0.5140(16) 0.056(10) Uiso 1 1 d D
C40 C 0.2578(18) 0.337(3) -0.329(2) 0.081(15) Uiso 1 1 d D
C41 C 0.2424(17) 0.401(2) -0.2992(18) 0.050(11) Uiso 1 1 d D
H41 H 0.2386 0.3835 -0.2509 0.060 Uiso 1 1 calc R
C42 C 0.2325(18) 0.477(2) -0.3238(16) 0.041(11) Uiso 1 1 d D
C43 C 0.2395(17) 0.492(2) -0.3954(16) 0.052(10) Uiso 1 1 d D
H43 H 0.2330 0.5487 -0.4211 0.062 Uiso 1 1 calc R
C44 C 0.2546(17) 0.4345(19) -0.4311(14) 0.036(9) Uiso 1 1 d D
C45 C 0.2631(18) 0.359(2) -0.3965(18) 0.051(11) Uiso 1 1 d D
H45 H 0.2737 0.3160 -0.4196 0.061 Uiso 1 1 calc R
O19 O 0.234(3) -0.0213(17) -0.0799(15) 0.085(10) Uiso 1 1 d .
O20 O 0.220(3) 0.0089(17) 0.0201(14) 0.090(10) Uiso 1 1 d .
O21 O 0.194(3) -0.3308(16) -0.0776(15) 0.090(10) Uiso 1 1 d .
O22 O 0.186(2) -0.4242(15) 0.0240(12) 0.066(8) Uiso 1 1 d .
O23 O 0.284(2) -0.3485(14) 0.2412(11) 0.061(8) Uiso 1 1 d .
O24 O 0.276(3) -0.2145(18) 0.2394(15) 0.123(11) Uiso 1 1 d .
C46 C 0.232(2) -0.0511(19) -0.0167(16) 0.039(10) Uiso 1 1 d D
C47 C 0.210(3) -0.356(4) 0.004(3) 0.16(3) Uiso 1 1 d D
C48 C 0.296(3) -0.271(2) 0.2074(14) 0.049(11) Uiso 1 1 d D
C49 C 0.2388(16) -0.135(2) 0.0235(17) 0.044(11) Uiso 1 1 d D
C50 C 0.2198(19) -0.200(2) -0.0105(18) 0.045(11) Uiso 1 1 d D
H50 H 0.2036 -0.1826 -0.0579 0.055 Uiso 1 1 calc R
C51 C 0.224(2) -0.278(2) 0.0205(17) 0.042(10) Uiso 1 1 d D
C52 C 0.2480(19) -0.306(2) 0.0910(18) 0.053(12) Uiso 1 1 d D
H52 H 0.2515 -0.3638 0.1147 0.064 Uiso 1 1 calc R
C53 C 0.2683(17) -0.240(2) 0.1277(14) 0.065(12) Uiso 1 1 d D
C54 C 0.2636(17) -0.163(2) 0.0957(17) 0.041(10) Uiso 1 1 d D
H54 H 0.2764 -0.1231 0.1197 0.049 Uiso 1 1 calc R
O1W O 0.086(4) 0.035(2) 0.1237(18) 0.164(13) Uiso 1 1 d .
O2W O 0.906(4) -0.730(2) 0.4155(19) 0.176(14) Uiso 1 1 d .
O3W O 0.195(3) 0.133(2) -0.4182(17) 0.152(12) Uiso 1 1 d .
O4W O 0.150(5) 0.266(3) -0.535(2) 0.24(2) Uiso 1 1 d .

loop_
_atom_site_aniso_label
_atom_site_aniso_U_11
_atom_site_aniso_U_22
_atom_site_aniso_U_33
_atom_site_aniso_U_23
_atom_site_aniso_U_13
_atom_site_aniso_U_12
NiA 0.154(10) 0.040(3) 0.048(3) -0.015(3) -0.007(4) -0.014(4)
NiB 0.094(8) 0.050(3) 0.061(4) -0.021(3) -0.007(4) -0.004(4)
NiC 0.122(8) 0.064(4) 0.054(4) -0.004(3) -0.009(4) 0.007(4)
NiD 0.140(9) 0.052(3) 0.044(3) -0.009(3) -0.012(4) -0.012(4)
NiE 0.100(8) 0.066(4) 0.056(4) -0.020(3) -0.007(4) 0.000(4)
NiF 0.117(8) 0.092(4) 0.043(3) -0.016(3) -0.015(4) -0.017(4)

loop_
_atom_type_symbol
_atom_type_description
_atom_type_scat_dispersion_real
_atom_type_scat_dispersion_imag
_atom_type_scat_source
Ni Ni 0.3393 1.1124 'International Tables Vol C Tables 4.2.6.8 and 6.1.1.4'
C C 0.0033 0.0016 'International Tables Vol C Tables 4.2.6.8 and 6.1.1.4'
H H 0.0000 0.0000 'International Tables Vol C Tables 4.2.6.8 and 6.1.1.4'
N N 0.0061 0.0033 'International Tables Vol C Tables 4.2.6.8 and 6.1.1.4'
O O 0.0106 0.0060 'International Tables Vol C Tables 4.2.6.8 and 6.1.1.4'

loop_
_geom_angle_atom_site_label_1
_geom_angle_atom_site_label_2
_geom_angle_atom_site_label_3
_geom_angle
_geom_angle_site_symmetry_1
_geom_angle_site_symmetry_3
N2A NiA N3A 86.2(14) . .
N2A NiA N5A 90.6(13) . .
N3A NiA N5A 176.7(14) . .
N2A NiA N4A 176.5(16) . .
N3A NiA N4A 96.9(19) . .
N5A NiA N4A 86.4(18) . .
N2A NiA O7 83.4(9) . 1_565
N3A NiA O7 83.6(14) . 1_565
N5A NiA O7 96.4(14) . 1_565
N4A NiA O7 95.1(13) . 1_565
N2A NiA O1 95.1(9) . .
N3A NiA O1 95.3(14) . .
N5A NiA O1 84.6(13) . .
N4A NiA O1 86.4(13) . .
O7 NiA O1 178.2(11) 1_565 .
C10A N1A C2A 124(6) . .
C10A N1A C1A 94(5) . .
C2A N1A C1A 116(4) . .
C2A N2A C3A 120(3) . .
C2A N2A NiA 117(3) . .
C3A N2A NiA 102.0(17) . .
C2A N2A H2A 105.8 . .
C3A N2A H2A 105.5 . .
NiA N2A H2A 105.5 . .
C4A N3A C5A 116(3) . .
C4A N3A NiA 114(3) . .
C5A N3A NiA 110(2) . .
C4A N3A H3A 104.8 . .
C5A N3A H3A 105.7 . .
NiA N3A H3A 105.5 . .
C8A N4A C7A 109(4) . .
C8A N4A NiA 104(3) . .
C7A N4A NiA 124(3) . .
C8A N4A H4A 106.2 . .
C7A N4A H4A 106.2 . .
NiA N4A H4A 105.9 . .
C10A N5A C9A 123(4) . .
C10A N5A NiA 117(4) . .
C9A N5A NiA 101(2) . .
C10A N5A H5A 102.8 . .
C9A N5A H5A 106.1 . .
NiA N5A H5A 106.2 . .
N1A C1A C1 110(3) . .
N1A C1A C10A 41(3) . .
C1 C1A C10A 144(4) . .
N1A C1A H1A1 110.4 . .
C1 C1A H1A1 109.1 . .
C10A C1A H1A1 75.3 . .
N1A C1A H1A2 109.8 . .
C1 C1A H1A2 109.4 . .
C10A C1A H1A2 102.4 . .
H1A1 C1A H1A2 108.4 . .
N1A C2A N2A 126(4) . .
N1A C2A H2A1 105.7 . .
N2A C2A H2A1 106.0 . .
N1A C2A H2A2 105.8 . .
N2A C2A H2A2 106.3 . .
H2A1 C2A H2A2 106.1 . .
N2A C3A C4A 119(3) . .
N2A C3A H3A1 107.6 . .
C4A C3A H3A1 107.1 . .
N2A C3A H3A2 107.8 . .
C4A C3A H3A2 107.8 . .
H3A1 C3A H3A2 107.1 . .
N3A C4A C3A 101(3) . .
N3A C4A H4A1 110.8 . .
C3A C4A H4A1 111.2 . .
N3A C4A H4A2 112.4 . .
C3A C4A H4A2 112.2 . .
H4A1 C4A H4A2 109.5 . .
C6A C5A N3A 115(3) . .
C6A C5A H5A1 108.3 . .
N3A C5A H5A1 108.7 . .
C6A C5A H5A2 108.5 . .
N3A C5A H5A2 108.5 . .
H5A1 C5A H5A2 107.7 . .
C5A C6A C7A 124(4) . .
C5A C6A H6A1 105.9 . .
C7A C6A H6A1 106.2 . .
C5A C6A H6A2 107.0 . .
C7A C6A H6A2 106.4 . .
H6A1 C6A H6A2 106.4 . .
N4A C7A C6A 107(4) . .
N4A C7A H7A1 110.4 . .
C6A C7A H7A1 110.1 . .
N4A C7A H7A2 110.2 . .
C6A C7A H7A2 110.3 . .
H7A1 C7A H7A2 108.5 . .
N4A C8A C9A 120(4) . .
N4A C8A H8A1 107.2 . .
C9A C8A H8A1 107.2 . .
N4A C8A H8A2 107.5 . .
C9A C8A H8A2 107.6 . .
H8A1 C8A H8A2 106.9 . .
C8A C9A N5A 109(3) . .
C8A C9A H9A1 110.2 . .
N5A C9A H9A1 109.9 . .
C8A C9A H9A2 109.5 . .
N5A C9A H9A2 109.9 . .
H9A1 C9A H9A2 108.3 . .
N1A C10A N5A 126(7) . .
N1A C10A C1A 45(3) . .
N5A C10A C1A 120(5) . .
N1A C10A H10A 109.3 . .
N5A C10A H10A 108.3 . .
C1A C10A H10A 71.1 . .
N1A C10A H10B 102.0 . .
N5A C10A H10B 102.7 . .
C1A C10A H10B 135.9 . .
H10A C10A H10B 106.0 . .
N5B NiB N3B 177.0(15) . .
N5B NiB N2B 95.1(15) . .
N3B NiB N2B 84.4(17) . .
N5B NiB N4B 79.1(15) . .
N3B NiB N4B 101.4(17) . .
N2B NiB N4B 174.2(17) . .
N5B NiB O9 98.5(11) . .
N3B NiB O9 84.5(14) . .
N2B NiB O9 93.6(12) . .
N4B NiB O9 87.3(10) . .
N5B NiB O3 86.8(12) . .
N3B NiB O3 90.1(14) . .
N2B NiB O3 84.8(12) . .
N4B NiB O3 94.8(11) . .
O9 NiB O3 174.6(13) . .
C2B N1B C10B 126(4) . .
C2B N1B C1B 117(3) . .
C10B N1B C1B 101(4) . .
C3B N2B C2B 123(3) . .
C3B N2B NiB 111(2) . .
C2B N2B NiB 111(2) . .
C3B N2B H2B 103.2 . .
C2B N2B H2B 103.1 . .
NiB N2B H2B 103.1 . .
C5B N3B C4B 120(4) . .
C5B N3B NiB 113(4) . .
C4B N3B NiB 109(2) . .
C5B N3B H3B 104.5 . .
C4B N3B H3B 104.1 . .
NiB N3B H3B 104.4 . .
C8B N4B C7B 115(3) . .
C8B N4B NiB 114(2) . .
C7B N4B NiB 113(3) . .
C8B N4B H4B 104.1 . .
C7B N4B H4B 104.3 . .
NiB N4B H4B 104.4 . .
C9B N5B C10B 123(3) . .
C9B N5B NiB 103(3) . .
C10B N5B NiB 126(2) . .
C9B N5B H5B 100.3 . .
C10B N5B H5B 99.7 . .
NiB N5B H5B 99.8 . .
N1B C1B C16 108(3) . .
N1B C1B H1B1 110.3 . .
C16 C1B H1B1 110.0 . .
N1B C1B H1B2 110.0 . .
C16 C1B H1B2 110.2 . .
H1B1 C1B H1B2 108.3 . .
N1B C2B N2B 120(3) . .
N1B C2B H2B1 107.8 . .
N2B C2B H2B1 107.3 . .
N1B C2B H2B2 106.9 . .
N2B C2B H2B2 107.0 . .
H2B1 C2B H2B2 106.9 . .
C4B C3B N2B 105(4) . .
C4B C3B H3B1 110.5 . .
N2B C3B H3B1 110.5 . .
C4B C3B H3B2 111.1 . .
N2B C3B H3B2 110.9 . .
H3B1 C3B H3B2 108.9 . .
C3B C4B N3B 107(4) . .
C3B C4B H4B1 110.1 . .
N3B C4B H4B1 110.0 . .
C3B C4B H4B2 110.4 . .
N3B C4B H4B2 110.7 . .
H4B1 C4B H4B2 108.6 . .
C6B C5B N3B 124(6) . .
C6B C5B H5B1 106.2 . .
N3B C5B H5B1 106.3 . .
C6B C5B H5B2 106.9 . .
N3B C5B H5B2 106.3 . .
H5B1 C5B H5B2 106.4 . .
C5B C6B C7B 113(4) . .
C5B C6B H6B1 108.4 . .
C7B C6B H6B1 108.9 . .
C5B C6B H6B2 109.5 . .
C7B C6B H6B2 109.2 . .
H6B1 C6B H6B2 107.7 . .
N4B C7B C6B 126(3) . .
N4B C7B H7B1 106.0 . .
C6B C7B H7B1 105.5 . .
N4B C7B H7B2 106.1 . .
C6B C7B H7B2 106.1 . .
H7B1 C7B H7B2 106.2 . .
N4B C8B C9B 94(3) . .
N4B C8B H8B1 112.9 . .
C9B C8B H8B1 113.3 . .
N4B C8B H8B2 113.1 . .
C9B C8B H8B2 112.2 . .
H8B1 C8B H8B2 110.3 . .
N5B C9B C8B 129(4) . .
N5B C9B H9B1 105.5 . .
C8B C9B H9B1 105.3 . .
N5B C9B H9B2 104.9 . .
C8B C9B H9B2 105.1 . .
H9B1 C9B H9B2 105.8 . .
N1B C10B N5B 106(4) . .
N1B C10B H10C 110.0 . .
N5B C10B H10C 110.5 . .
N1B C10B H10D 111.1 . .
N5B C10B H10D 110.6 . .
H10C C10B H10D 108.7 . .
O11 NiC N3C 89.0(13) 1_564 .
O11 NiC N2C 95.1(11) 1_564 .
N3C NiC N2C 78.1(16) . .
O11 NiC N5C 87.4(13) 1_564 .
N3C NiC N5C 175.0(15) . .
N2C NiC N5C 98.7(17) . .
O11 NiC N4C 87.3(12) 1_564 .
N3C NiC N4C 99.7(16) . .
N2C NiC N4C 176.6(14) . .
N5C NiC N4C 83.7(17) . .
O11 NiC O5 170.1(15) 1_564 .
N3C NiC O5 82.1(14) . .
N2C NiC O5 78.9(13) . .
N5C NiC O5 101.2(15) . .
N4C NiC O5 98.4(13) . .
C10C N1C C1C 120(6) . .
C10C N1C C2C 101(4) . .
C1C N1C C2C 137(4) . .
C2C N2C C3C 109(4) . .
C2C N2C NiC 127(3) . .
C3C N2C NiC 116(3) . .
C2C N2C H2C 99.4 . .
C3C N2C H2C 99.4 . .
NiC N2C H2C 98.6 . .
C4C N3C C5C 114(3) . .
C4C N3C NiC 113(3) . .
C5C N3C NiC 119(3) . .
C4C N3C H3C 103.4 . .
C5C N3C H3C 102.6 . .
NiC N3C H3C 102.9 . .
C7C N4C C8C 112(3) . .
C7C N4C NiC 125(3) . .
C8C N4C NiC 114(2) . .
C7C N4C H4C 98.9 . .
C8C N4C H4C 100.0 . .
NiC N4C H4C 100.2 . .
C10C N5C C9C 132(3) . .
C10C N5C NiC 91(3) . .
C9C N5C NiC 111(2) . .
C10C N5C H5C 107.0 . .
C9C N5C H5C 106.3 . .
NiC N5C H5C 106.4 . .
N1C C1C C7 129(4) . .
N1C C1C H1C1 105.5 . .
C7 C1C H1C1 105.2 . .
N1C C1C H1C2 104.9 . .
C7 C1C H1C2 104.6 . .
H1C1 C1C H1C2 105.9 . .
N2C C2C N1C 120(4) . .
N2C C2C H2C1 106.6 . .
N1C C2C H2C1 106.8 . .
N2C C2C H2C2 108.0 . .
N1C C2C H2C2 107.6 . .
H2C1 C2C H2C2 106.8 . .
N2C C3C C4C 108(5) . .
N2C C3C H3C1 110.8 . .
C4C C3C H3C1 110.9 . .
N2C C3C H3C2 109.6 . .
C4C C3C H3C2 109.7 . .
H3C1 C3C H3C2 108.2 . .
N3C C4C C3C 112(5) . .
N3C C4C H4C1 109.6 . .
C3C C4C H4C1 110.3 . .
N3C C4C H4C2 109.0 . .
C3C C4C H4C2 108.1 . .
H4C1 C4C H4C2 108.0 . .
N3C C5C C6C 107(4) . .
N3C C5C H5C1 110.9 . .
C6C C5C H5C1 110.5 . .
N3C C5C H5C2 109.9 . .
C6C C5C H5C2 110.4 . .
H5C1 C5C H5C2 108.6 . .
C5C C6C C7C 140(5) . .
C5C C6C H6C1 102.1 . .
C7C C6C H6C1 100.8 . .
C5C C6C H6C2 101.9 . .
C7C C6C H6C2 103.3 . .
H6C1 C6C H6C2 104.8 . .
N4C C7C C6C 105(4) . .
N4C C7C H7C1 109.7 . .
C6C C7C H7C1 109.6 . .
N4C C7C H7C2 111.8 . .
C6C C7C H7C2 111.4 . .
H7C1 C7C H7C2 109.0 . .
N4C C8C C9C 108(3) . .
N4C C8C H8C1 110.3 . .
C9C C8C H8C1 110.3 . .
N4C C8C H8C2 110.1 . .
C9C C8C H8C2 109.5 . .
H8C1 C8C H8C2 108.4 . .
C8C C9C N5C 106(3) . .
C8C C9C H9C1 110.0 . .
N5C C9C H9C1 110.7 . .
C8C C9C H9C2 111.0 . .
N5C C9C H9C2 110.5 . .
H9C1 C9C H9C2 108.7 . .
N1C C10C N5C 141(4) . .
N1C C10C H10E 101.5 . .
N5C C10C H10E 101.5 . .
N1C C10C H10F 102.3 . .
N5C C10C H10F 102.0 . .
H10E C10C H10F 104.5 . .
N1D C1D C4 126(3) . .
N1D C1D H1D1 105.8 . .
C4 C1D H1D1 105.8 . .
N1D C1D H1D2 105.7 . .
C4 C1D H1D2 105.5 . .
H1D1 C1D H1D2 106.2 . .
N4D NiD N2D 175.4(12) . .
N4D NiD N5D 87.7(14) . .
N2D NiD N5D 88.8(13) . .
N4D NiD N3D 88.1(15) . .
N2D NiD N3D 95.5(15) . .
N5D NiD N3D 175.5(17) . .
N4D NiD O19 84.5(12) . .
N2D NiD O19 98.4(12) . .
N5D NiD O19 87.7(11) . .
N3D NiD O19 90.5(12) . .
N4D NiD O13 95.9(11) . .
N2D NiD O13 81.4(11) . .
N5D NiD O13 95.1(10) . .
N3D NiD O13 86.7(11) . .
O19 NiD O13 177.2(10) . .
C1D N1D C10D 108(3) . .
C1D N1D C2D 114(3) . .
C10D N1D C2D 116(3) . .
C2D N2D C3D 102(2) . .
C2D N2D NiD 107(2) . .
C3D N2D NiD 108(2) . .
C2D N2D H2D 113.0 . .
C3D N2D H2D 112.9 . .
NiD N2D H2D 113.0 . .
C4D N3D C5D 120(4) . .
C4D N3D NiD 89(3) . .
C5D N3D NiD 124(3) . .
C4D N3D H3D 107.4 . .
C5D N3D H3D 107.5 . .
NiD N3D H3D 107.0 . .
C8D N4D C7D 112(3) . .
C8D N4D NiD 104(3) . .
C7D N4D NiD 117(2) . .
C8D N4D H4D 107.6 . .
C7D N4D H4D 107.5 . .
NiD N4D H4D 107.5 . .
C10D N5D C9D 112(3) . .
C10D N5D NiD 118(2) . .
C9D N5D NiD 99(2) . .
C10D N5D H5D 108.8 . .
C9D N5D H5D 109.1 . .
NiD N5D H5D 109.1 . .
N1D C2D N2D 106(2) . .
N1D C2D H2D1 110.4 . .
N2D C2D H2D1 110.3 . .
N1D C2D H2D2 110.7 . .
N2D C2D H2D2 110.5 . .
H2D1 C2D H2D2 108.7 . .
C4D C3D N2D 94(3) . .
C4D C3D H3D1 112.9 . .
N2D C3D H3D1 112.7 . .
C4D C3D H3D2 113.0 . .
N2D C3D H3D2 112.9 . .
H3D1 C3D H3D2 110.3 . .
N3D C4D C3D 133(4) . .
N3D C4D H4D1 103.4 . .
C3D C4D H4D1 103.9 . .
N3D C4D H4D2 104.2 . .
C3D C4D H4D2 104.1 . .
H4D1 C4D H4D2 105.5 . .
C6D C5D N3D 94(3) . .
C6D C5D H5D1 112.8 . .
N3D C5D H5D1 112.4 . .
C6D C5D H5D2 113.3 . .
N3D C5D H5D2 113.2 . .
H5D1 C5D H5D2 110.3 . .
C5D C6D C7D 114(4) . .
C5D C6D H6D1 108.7 . .
C7D C6D H6D1 108.6 . .
C5D C6D H6D2 109.2 . .
C7D C6D H6D2 108.7 . .
H6D1 C6D H6D2 107.7 . .
N4D C7D C6D 103(3) . .
N4D C7D H7D1 111.5 . .
C6D C7D H7D1 111.5 . .
N4D C7D H7D2 111.1 . .
C6D C7D H7D2 110.9 . .
H7D1 C7D H7D2 109.1 . .
C9D C8D N4D 108(4) . .
C8D C9D N5D 117(4) . .
C8D C9D H9D1 108.0 . .
N5D C9D H9D1 108.0 . .
C8D C9D H9D2 108.1 . .
N5D C9D H9D2 108.2 . .
H9D1 C9D H9D2 107.2 . .
N5D C10D N1D 107(3) . .
N5D C10D H10G 110.5 . .
N1D C10D H10G 110.4 . .
N5D C10D H10H 110.2 . .
N1D C10D H10H 110.2 . .
H10G C10D H10H 108.6 . .
N5E NiE N4E 83.2(17) . .
N5E NiE N2E 99.0(15) . .
N4E NiE N2E 177.2(13) . .
N5E NiE O21 92.3(13) . .
N4E NiE O21 96.0(14) . .
N2E NiE O21 85.7(13) . .
N5E NiE N3E 173.6(17) . .
N4E NiE N3E 90.6(13) . .
N2E NiE N3E 87.2(12) . .
O21 NiE N3E 86.5(10) . .
N5E NiE O15 90.6(11) . 1_545
N4E NiE O15 93.0(12) . 1_545
N2E NiE O15 85.3(11) . 1_545
O21 NiE O15 170.8(13) . 1_545
N3E NiE O15 91.5(9) . 1_545
C10E N1E C2E 131(4) . .
C10E N1E C1E 111(3) . .
C2E N1E C1E 109(3) . .
C3E N2E C2E 107(3) . .
C3E N2E NiE 110(3) . .
C2E N2E NiE 120(2) . .
C3E N2E H2E 106.3 . .
C2E N2E H2E 107.0 . .
NiE N2E H2E 106.4 . .
C4E N3E C5E 126(3) . .
C4E N3E NiE 102(2) . .
C5E N3E NiE 110(2) . .
C4E N3E H3E 105.4 . .
C5E N3E H3E 105.5 . .
NiE N3E H3E 105.3 . .
C7E N4E C8E 113(3) . .
C7E N4E NiE 116(4) . .
C8E N4E NiE 98(3) . .
C7E N4E H4E 109.2 . .
C8E N4E H4E 110.7 . .
NiE N4E H4E 109.9 . .
C9E N5E C10E 104(3) . .
C9E N5E NiE 114(3) . .
C10E N5E NiE 113(2) . .
C9E N5E H5E 108.3 . .
C10E N5E H5E 108.6 . .
NiE N5E H5E 108.5 . .
C13 C1E N1E 110(3) . .
C13 C1E H1E1 110.5 . .
N1E C1E H1E1 109.8 . .
C13 C1E H1E2 109.6 . .
N1E C1E H1E2 109.1 . .
H1E1 C1E H1E2 108.2 . .
N2E C2E N1E 105(3) . .
N2E C2E H2E1 110.1 . .
N1E C2E H2E1 110.1 . .
N2E C2E H2E2 111.1 . .
N1E C2E H2E2 111.4 . .
H2E1 C2E H2E2 108.7 . .
N2E C3E C4E 105(3) . .
N2E C3E H3E1 110.5 . .
C4E C3E H3E1 110.8 . .
N2E C3E H3E2 110.4 . .
C4E C3E H3E2 110.9 . .
H3E1 C3E H3E2 108.8 . .
N3E C4E C3E 113(3) . .
N3E C4E H4E1 109.1 . .
C3E C4E H4E1 109.2 . .
N3E C4E H4E2 109.0 . .
C3E C4E H4E2 109.0 . .
H4E1 C4E H4E2 107.9 . .
C6E C5E N3E 124(3) . .
C6E C5E H5E1 106.1 . .
N3E C5E H5E1 106.4 . .
C6E C5E H5E2 106.4 . .
N3E C5E H5E2 106.4 . .
H5E1 C5E H5E2 106.4 . .
C7E C6E C5E 96(4) . .
C7E C6E H6E1 112.9 . .
C5E C6E H6E1 112.9 . .
C7E C6E H6E2 112.1 . .
C5E C6E H6E2 112.5 . .
H6E1 C6E H6E2 110.2 . .
N4E C7E C6E 111(4) . .
N4E C7E H7E1 109.1 . .
C6E C7E H7E1 108.9 . .
N4E C7E H7E2 109.4 . .
C6E C7E H7E2 109.8 . .
H7E1 C7E H7E2 108.1 . .
C9E C8E N4E 116(4) . .
C9E C8E H8E1 108.6 . .
N4E C8E H8E1 109.2 . .
C9E C8E H8E2 107.9 . .
N4E C8E H8E2 107.7 . .
H8E1 C8E H8E2 107.3 . .
C8E C9E N5E 89(4) . .
C8E C9E H9E1 114.3 . .
N5E C9E H9E1 113.9 . .
C8E C9E H9E2 113.7 . .
N5E C9E H9E2 113.7 . .
H9E1 C9E H9E2 111.1 . .
N1E C10E N5E 113(3) . .
N1E C10E H10I 108.9 . .
N5E C10E H10I 108.6 . .
N1E C10E H10J 109.3 . .
N5E C10E H10J 109.1 . .
H10I C10E H10J 107.7 . .
C10 C1F N1F 107(4) . .
C10 C1F H1F1 109.7 . .
N1F C1F H1F1 110.0 . .
C10 C1F H1F2 110.7 . .
N1F C1F H1F2 111.1 . .
H1F1 C1F H1F2 108.6 . .
N3F NiF N5F 175(2) . .
N3F NiF N4F 102.0(19) . .
N5F NiF N4F 83(2) . .
N3F NiF O23 83.8(15) . 1_554
N5F NiF O23 99.3(13) . 1_554
N4F NiF O23 91.8(14) . 1_554
N3F NiF N2F 82.4(17) . .
N5F NiF N2F 93.2(17) . .
N4F NiF N2F 175.2(17) . .
O23 NiF N2F 86.9(12) 1_554 .
N3F NiF O17 91.8(16) . 1_545
N5F NiF O17 84.8(13) . 1_545
N4F NiF O17 93.0(14) . 1_545
O23 NiF O17 174.1(12) 1_554 1_545
N2F NiF O17 88.6(12) . 1_545
C2F N1F C1F 116(6) . .
C2F N1F C10F 113(6) . .
C1F N1F C10F 123(4) . .
C3F N2F C2F 136(4) . .
C3F N2F NiF 105(3) . .
C2F N2F NiF 111(3) . .
C3F N2F H2F 99.0 . .
C2F N2F H2F 98.8 . .
NiF N2F H2F 99.4 . .
C4F N3F C5F 114(3) . .
C4F N3F NiF 117(3) . .
C5F N3F NiF 113(3) . .
C4F N3F H3F 103.5 . .
C5F N3F H3F 103.7 . .
NiF N3F H3F 103.7 . .
C8F N4F C7F 125(5) . .
C8F N4F NiF 111(5) . .
C7F N4F NiF 115(3) . .
C8F N4F H4F 101.2 . .
C7F N4F H4F 98.7 . .
NiF N4F H4F 99.5 . .
C9F N5F C10F 109(4) . .
C9F N5F NiF 106(3) . .
C10F N5F NiF 122(3) . .
C9F N5F H5F 106.8 . .
C10F N5F H5F 107.1 . .
NiF N5F H5F 106.5 . .
N1F C2F N2F 131(7) . .
N1F C2F H2F1 103.0 . .
N2F C2F H2F1 104.2 . .
N1F C2F H2F2 105.0 . .
N2F C2F H2F2 105.2 . .
H2F1 C2F H2F2 105.8 . .
N2F C3F C4F 128(5) . .
N2F C3F H3F1 104.7 . .
C4F C3F H3F1 104.6 . .
N2F C3F H3F2 105.6 . .
C4F C3F H3F2 105.9 . .
H3F1 C3F H3F2 105.9 . .
N3F C4F C3F 100(4) . .
N3F C4F H4F1 112.2 . .
C3F C4F H4F1 111.2 . .
N3F C4F H4F2 111.6 . .
C3F C4F H4F2 112.2 . .
H4F1 C4F H4F2 109.7 . .
C6F C5F N3F 116(7) . .
C6F C5F H5F1 105.5 . .
N3F C5F H5F1 109.1 . .
C6F C5F H5F2 109.8 . .
N3F C5F H5F2 108.2 . .
H5F1 C5F H5F2 107.6 . .
C7F C6F C5F 123(10) . .
C7F C6F H6F1 105.8 . .
C5F C6F H6F1 106.1 . .
C7F C6F H6F2 107.9 . .
C5F C6F H6F2 107.0 . .
H6F1 C6F H6F2 105.7 . .
C6F C7F N4F 117(8) . .
C6F C7F H7F1 109.4 . .
N4F C7F H7F1 109.6 . .
C6F C7F H7F2 105.1 . .
N4F C7F H7F2 107.7 . .
H7F1 C7F H7F2 107.7 . .
N4F C8F C9F 109(7) . .
N4F C8F H8F1 109.2 . .
C9F C8F H8F1 108.0 . .
N4F C8F H8F2 111.6 . .
C9F C8F H8F2 110.9 . .
H8F1 C8F H8F2 108.2 . .
N5F C9F C8F 116(5) . .
N5F C9F H9F1 107.9 . .
C8F C9F H9F1 107.9 . .
N5F C9F H9F2 108.5 . .
C8F C9F H9F2 109.4 . .
H9F1 C9F H9F2 107.1 . .
N5F C10F N1F 111(3) . .
N5F C10F H10K 110.3 . .
N1F C10F H10K 109.3 . .
N5F C10F H10L 109.0 . .
N1F C10F H10L 109.7 . .
H10K C10F H10L 107.9 . .
C6 C1 C2 112(4) . .
C6 C1 C1A 108(4) . .
C2 C1 C1A 141(4) . .
C3 C2 C1 139(5) . .
C3 C2 H2 110.7 . .
C1 C2 H2 109.9 . .
C2 C3 C4 109(4) . .
C2 C3 H3 125.5 . .
C4 C3 H3 125.8 . .
C5 C4 C3 125(4) . .
C5 C4 C1D 114(4) . .
C3 C4 C1D 112(3) . .
C4 C5 C6 119(4) . .
C4 C5 H5 120.4 . .
C6 C5 H5 120.5 . .
C1 C6 C5 112(4) . .
C1 C6 H6 124.0 . .
C5 C6 H6 123.5 . .
C12 C7 C8 117(5) . .
C12 C7 C1C 121(6) . .
C8 C7 C1C 121(4) . .
C9 C8 C7 104(6) . .
C9 C8 H8 127.7 . .
C7 C8 H8 128.2 . .
C8 C9 C10 148(8) . .
C8 C9 C11 111(7) . .
C10 C9 C11 38(4) . .
C8 C9 H9 105.8 . .
C10 C9 H9 106.5 . .
C11 C9 H9 141.8 . .
C11 C10 C1F 118(6) . .
C11 C10 C9 98(6) . .
C1F C10 C9 144(8) . .
C10 C11 C12 130(6) . .
C10 C11 C9 44(3) . .
C12 C11 C9 85(4) . .
C10 C11 H11 115.6 . .
C12 C11 H11 114.7 . .
C9 C11 H11 159.8 . .
C7 C12 C11 123(6) . .
C7 C12 H12 118.5 . .
C11 C12 H12 118.7 . .
C18 C13 C14 123(4) . .
C18 C13 C1E 117(4) . .
C14 C13 C1E 120(3) . .
C15 C14 C13 123(4) . .
C15 C14 H14 118.5 . .
C13 C14 H14 118.3 . .
C14 C15 C16 125(4) . .
C14 C15 H15 117.6 . .
C16 C15 H15 117.2 . .
C15 C16 C17 107(4) . .
C15 C16 C1B 135(4) . .
C17 C16 C1B 115(4) . .
C16 C17 C18 128(5) . .
C16 C17 H17 116.2 . .
C18 C17 H17 116.2 . .
C13 C18 C17 112(5) . .
C13 C18 H18 124.2 . .
C17 C18 H18 123.6 . .
C19 O1 NiA 132(2) . .
C20 O3 NiB 124(2) . .
C21 O5 NiC 130(5) . .
O1 C19 O2 126(3) . .
O1 C19 C22 126(3) . .
O2 C19 C22 107(3) . .
O4 C20 O3 136(4) . .
O4 C20 C24 123(4) . .
O3 C20 C24 101(3) . .
O5 C21 O6 129(6) . .
O5 C21 C26 111(6) . .
O6 C21 C26 115(4) . .
C27 C22 C19 124(4) . .
C27 C22 C23 121(4) . .
C19 C22 C23 115(3) . .
C24 C23 C22 122(4) . .
C24 C23 H23 119.1 . .
C22 C23 H23 119.2 . .
C25 C24 C23 124(5) . .
C25 C24 C20 104(5) . .
C23 C24 C20 132(4) . .
C24 C25 C26 111(5) . .
C24 C25 H25 125.1 . .
C26 C25 H25 124.4 . .
C27 C26 C25 125(4) . .
C27 C26 C21 125(4) . .
C25 C26 C21 111(4) . .
C26 C27 C22 118(4) . .
C26 C27 H27 120.7 . .
C22 C27 H27 121.6 . .
C28 O7 NiA 130(2) . 1_545
C29 O9 NiB 129(2) . .
C30 O11 NiC 138(2) . 1_546
O7 C28 O8 121(3) . .
O7 C28 C31 122(3) . .
O8 C28 C31 113(3) . .
O10 C29 O9 125(3) . .
O10 C29 C33 115(3) . .
O9 C29 C33 111(3) . .
O12 C30 O11 125(3) . .
O12 C30 C35 117(3) . .
O11 C30 C35 118(3) . .
C36 C31 C28 121(3) . .
C36 C31 C32 126(3) . .
C28 C31 C32 113(3) . .
C33 C32 C31 113(3) . .
C33 C32 H32 123.2 . .
C31 C32 H32 123.5 . .
C32 C33 C34 121(3) . .
C32 C33 C29 118(3) . .
C34 C33 C29 121(3) . .
C33 C34 C35 125(3) . .
C33 C34 H34 117.6 . .
C35 C34 H34 117.4 . .
C36 C35 C30 121(4) . .
C36 C35 C34 116(3) . .
C30 C35 C34 124(3) . .
C35 C36 C31 119(3) . .
C35 C36 H36 120.5 . .
C31 C36 H36 120.5 . .
C37 O13 NiD 133(2) . .
C38 O15 NiE 136(2) . 1_565
C39 O17 NiF 130(2) . 1_565
O13 C37 O14 112(3) . .
O13 C37 C40 125(4) . .
O14 C37 C40 118(3) . .
O15 C38 O16 113(3) . .
O15 C38 C42 121(3) . .
O16 C38 C42 123(4) . .
O18 C39 O17 127(3) . .
O18 C39 C44 118(3) . .
O17 C39 C44 114(3) . .
C45 C40 C41 116(4) . .
C45 C40 C37 120(4) . .
C41 C40 C37 124(4) . .
C42 C41 C40 131(4) . .
C42 C41 H41 114.6 . .
C40 C41 H41 114.6 . .
C41 C42 C38 130(4) . .
C41 C42 C43 108(3) . .
C38 C42 C43 122(3) . .
C44 C43 C42 127(3) . .
C44 C43 H43 116.4 . .
C42 C43 H43 116.6 . .
C45 C44 C43 116(3) . .
C45 C44 C39 118(3) . .
C43 C44 C39 125(3) . .
C44 C45 C40 122(4) . .
C44 C45 H45 119.0 . .
C40 C45 H45 119.2 . .
C46 O19 NiD 139(2) . .
C47 O21 NiE 134(3) . .
C48 O23 NiF 132(2) . 1_556
O19 C46 O20 114(3) . .
O19 C46 C49 131(3) . .
O20 C46 C49 115(3) . .
O22 C47 C51 147(5) . .
O22 C47 O21 106(5) . .
C51 C47 O21 105(4) . .
O24 C48 O23 117(3) . .
O24 C48 C53 114(3) . .
O23 C48 C53 120(3) . .
C46 C49 C54 125(3) . .
C46 C49 C50 118(3) . .
C54 C49 C50 117(3) . .
C51 C50 C49 124(3) . .
C51 C50 H50 118.1 . .
C49 C50 H50 118.2 . .
C50 C51 C52 120(3) . .
C50 C51 C47 138(4) . .
C52 C51 C47 102(4) . .
C51 C52 C53 117(3) . .
C51 C52 H52 120.9 . .
C53 C52 H52 121.8 . .
C54 C53 C52 121(3) . .
C54 C53 C48 121(3) . .
C52 C53 C48 118(3) . .
C53 C54 C49 121(3) . .
C53 C54 H54 119.8 . .
C49 C54 H54 119.5 . .

loop_
_geom_bond_atom_site_label_1
_geom_bond_atom_site_label_2
_geom_bond_distance
_geom_bond_site_symmetry_2
NiA N2A 2.076(16) .
NiA N3A 2.08(2) .
NiA N5A 2.08(2) .
NiA N4A 2.09(2) .
NiA O7 2.14(3) 1_565
NiA O1 2.19(3) .
N1A C10A 1.32(5) .
N1A C2A 1.32(5) .
N1A C1A 1.41(4) .
N2A C2A 1.37(5) .
N2A C3A 1.54(4) .
N2A H2A 0.9100 .
N3A C4A 1.52(5) .
N3A C5A 1.64(4) .
N3A H3A 0.9100 .
N4A C8A 1.32(6) .
N4A C7A 1.33(5) .
N4A H4A 0.9100 .
N5A C10A 1.50(8) .
N5A C9A 1.55(4) .
N5A H5A 0.9100 .
C1A C1 1.57(4) .
C1A C10A 1.99(8) .
C1A H1A1 0.9700 .
C1A H1A2 0.9700 .
C2A H2A1 0.9700 .
C2A H2A2 0.9700 .
C3A C4A 1.55(2) .
C3A H3A1 0.9700 .
C3A H3A2 0.9700 .
C4A H4A1 0.9700 .
C4A H4A2 0.9700 .
C5A C6A 1.570(19) .
C5A H5A1 0.9700 .
C5A H5A2 0.9700 .
C6A C7A 1.60(6) .
C6A H6A1 0.9700 .
C6A H6A2 0.9700 .
C7A H7A1 0.9700 .
C7A H7A2 0.9700 .
C8A C9A 1.42(5) .
C8A H8A1 0.9700 .
C8A H8A2 0.9700 .
C9A H9A1 0.9700 .
C9A H9A2 0.9700 .
C10A H10A 0.9700 .
C10A H10B 0.9700 .
NiB N5B 2.043(19) .
NiB N3B 2.045(15) .
NiB N2B 2.080(18) .
NiB N4B 2.084(18) .
NiB O9 2.11(2) .
NiB O3 2.20(2) .
N1B C2B 1.29(6) .
N1B C10B 1.49(5) .
N1B C1B 1.52(5) .
N2B C3B 1.60(6) .
N2B C2B 1.65(4) .
N2B H2B 0.9100 .
N3B C5B 1.49(6) .
N3B C4B 1.59(5) .
N3B H3B 0.9100 .
N4B C8B 1.38(5) .
N4B C7B 1.40(5) .
N4B H4B 0.9100 .
N5B C9B 1.29(4) .
N5B C10B 1.63(4) .
N5B H5B 0.9100 .
C1B C16 1.54(3) .
C1B H1B1 0.9700 .
C1B H1B2 0.9700 .
C2B H2B1 0.9700 .
C2B H2B2 0.9700 .
C3B C4B 1.55(2) .
C3B H3B1 0.9700 .
C3B H3B2 0.9700 .
C4B H4B1 0.9700 .
C4B H4B2 0.9700 .
C5B C6B 1.46(6) .
C5B H5B1 0.9700 .
C5B H5B2 0.9700 .
C6B C7B 1.567(19) .
C6B H6B1 0.9700 .
C6B H6B2 0.9700 .
C7B H7B1 0.9700 .
C7B H7B2 0.9700 .
C8B C9B 1.46(5) .
C8B H8B1 0.9700 .
C8B H8B2 0.9700 .
C9B H9B1 0.9700 .
C9B H9B2 0.9700 .
C10B H10C 0.9700 .
C10B H10D 0.9700 .
NiC O11 2.05(2) 1_564
NiC N3C 2.068(16) .
NiC N2C 2.08(2) .
NiC N5C 2.08(2) .
NiC N4C 2.08(2) .
NiC O5 2.15(3) .
N1C C10C 1.30(5) .
N1C C1C 1.37(5) .
N1C C2C 1.61(5) .
N2C C2C 1.24(4) .
N2C C3C 1.34(6) .
N2C H2C 0.9100 .
N3C C4C 1.37(6) .
N3C C5C 1.45(4) .
N3C H3C 0.9100 .
N4C C7C 1.48(5) .
N4C C8C 1.57(5) .
N4C H4C 0.9100 .
N5C C10C 1.60(6) .
N5C C9C 1.66(6) .
N5C H5C 0.9100 .
C1C C7 1.47(5) .
C1C H1C1 0.9700 .
C1C H1C2 0.9700 .
C2C H2C1 0.9700 .
C2C H2C2 0.9700 .
C3C C4C 1.54(5) .
C3C H3C1 0.9700 .
C3C H3C2 0.9700 .
C4C H4C1 0.9700 .
C4C H4C2 0.9700 .
C5C C6C 1.576(19) .
C5C H5C1 0.9700 .
C5C H5C2 0.9700 .
C6C C7C 1.58(3) .
C6C H6C1 0.9700 .
C6C H6C2 0.9700 .
C7C H7C1 0.9700 .
C7C H7C2 0.9700 .
C8C C9C 1.591(19) .
C8C H8C1 0.9700 .
C8C H8C2 0.9700 .
C9C H9C1 0.9700 .
C9C H9C2 0.9700 .
C10C H10E 0.9700 .
C10C H10F 0.9700 .
C1D N1D 1.42(3) .
C1D C4 1.55(4) .
C1D H1D1 0.9700 .
C1D H1D2 0.9700 .
NiD N4D 2.00(3) .
NiD N2D 2.019(18) .
NiD N5D 2.05(2) .
NiD N3D 2.08(3) .
NiD O19 2.11(3) .
NiD O13 2.19(2) .
N1D C10D 1.45(5) .
N1D C2D 1.49(4) .
N2D C2D 1.505(18) .
N2D C3D 1.59(5) .
N2D H2D 0.9100 .
N3D C4D 1.50(6) .
N3D C5D 1.50(5) .
N3D H3D 0.9100 .
N4D C8D 1.45(3) .
N4D C7D 1.48(4) .
N4D H4D 0.9100 .
N5D C10D 1.38(4) .
N5D C9D 1.45(3) .
N5D H5D 0.9100 .
C2D H2D1 0.9700 .
C2D H2D2 0.9700 .
C3D C4D 1.57(2) .
C3D H3D1 0.9700 .
C3D H3D2 0.9700 .
C4D H4D1 0.9700 .
C4D H4D2 0.9700 .
C5D C6D 1.43(6) .
C5D H5D1 0.9700 .
C5D H5D2 0.9700 .
C6D C7D 1.558(19) .
C6D H6D1 0.9700 .
C6D H6D2 0.9700 .
C7D H7D1 0.9700 .
C7D H7D2 0.9700 .
C8D C9D 1.39(5) .
C9D H9D1 0.9700 .
C9D H9D2 0.9700 .
C10D H10G 0.9700 .
C10D H10H 0.9700 .
NiE N5E 1.973(17) .
NiE N4E 2.03(4) .
NiE N2E 2.04(3) .
NiE O21 2.06(3) .
NiE N3E 2.07(2) .
NiE O15 2.17(2) 1_545
N1E C10E 1.39(5) .
N1E C2E 1.57(4) .
N1E C1E 1.65(5) .
N2E C3E 1.43(4) .
N2E C2E 1.52(3) .
N2E H2E 0.9100 .
N3E C4E 1.484(19) .
N3E C5E 1.63(5) .
N3E H3E 0.9100 .
N4E C7E 1.45(6) .
N4E C8E 1.59(4) .
N4E H4E 0.9100 .
N5E C9E 1.58(7) .
N5E C10E 1.66(5) .
N5E H5E 0.9100 .
C1E C13 1.54(3) .
C1E H1E1 0.9700 .
C1E H1E2 0.9700 .
C2E H2E1 0.9700 .
C2E H2E2 0.9700 .
C3E C4E 1.59(5) .
C3E H3E1 0.9700 .
C3E H3E2 0.9700 .
C4E H4E1 0.9700 .
C4E H4E2 0.9700 .
C5E C6E 1.52(6) .
C5E H5E1 0.9700 .
C5E H5E2 0.9700 .
C6E C7E 1.46(5) .
C6E H6E1 0.9700 .
C6E H6E2 0.9700 .
C7E H7E1 0.9700 .
C7E H7E2 0.9700 .
C8E C9E 1.40(5) .
C8E H8E1 0.9700 .
C8E H8E2 0.9700 .
C9E H9E1 0.9700 .
C9E H9E2 0.9700 .
C10E H10I 0.9700 .
C10E H10J 0.9700 .
C1F C10 1.31(6) .
C1F N1F 1.470(19) .
C1F H1F1 0.9700 .
C1F H1F2 0.9700 .
NiF N3F 2.052(16) .
NiF N5F 2.06(2) .
NiF N4F 2.06(2) .
NiF O23 2.08(2) 1_554
NiF N2F 2.08(2) .
NiF O17 2.16(2) 1_545
N1F C2F 1.06(6) .
N1F C10F 1.70(6) .
N2F C3F 1.36(6) .
N2F C2F 1.63(6) .
N2F H2F 0.9100 .
N3F C4F 1.48(2) .
N3F C5F 1.65(5) .
N3F H3F 0.9100 .
N4F C8F 1.40(7) .
N4F C7F 1.58(6) .
N4F H4F 0.9100 .
N5F C9F 1.32(6) .
N5F C10F 1.38(5) .
N5F H5F 0.9100 .
C2F H2F1 0.9700 .
C2F H2F2 0.9700 .
C3F C4F 1.51(6) .
C3F H3F1 0.9700 .
C3F H3F2 0.9700 .
C4F H4F1 0.9700 .
C4F H4F2 0.9700 .
C5F C6F 1.56(2) .
C5F H5F1 0.9700 .
C5F H5F2 0.9700 .
C6F C7F 1.46(13) .
C6F H6F1 0.9700 .
C6F H6F2 0.9700 .
C7F H7F1 0.9700 .
C7F H7F2 0.9700 .
C8F C9F 1.52(8) .
C8F H8F1 0.9700 .
C8F H8F2 0.9700 .
C9F H9F1 0.9700 .
C9F H9F2 0.9700 .
C10F H10K 0.9700 .
C10F H10L 0.9700 .
C1 C6 1.395(18) .
C1 C2 1.42(2) .
C2 C3 1.23(5) .
C2 H2 0.9300 .
C3 C4 1.34(5) .
C3 H3 0.9300 .
C4 C5 1.33(5) .
C5 C6 1.56(5) .
C5 H5 0.9300 .
C6 H6 0.9300 .
C7 C12 1.26(5) .
C7 C8 1.45(6) .
C8 C9 1.23(6) .
C8 H8 0.9300 .
C9 C10 1.39(2) .
C9 C11 1.97(9) .
C9 H9 0.9300 .
C10 C11 1.23(8) .
C11 C12 1.39(6) .
C11 H11 0.9300 .
C12 H12 0.9300 .
C13 C18 1.22(4) .
C13 C14 1.41(5) .
C14 C15 1.19(4) .
C14 H14 0.9300 .
C15 C16 1.41(4) .
C15 H15 0.9300 .
C16 C17 1.42(7) .
C17 C18 1.47(6) .
C17 H17 0.9300 .
C18 H18 0.9300 .
O1 C19 1.25(3) .
O2 C19 1.28(3) .
O3 C20 1.36(4) .
O4 C20 1.07(4) .
O5 C21 1.05(6) .
O6 C21 1.51(6) .
C19 C22 1.41(4) .
C20 C24 1.72(5) .
C21 C26 1.72(6) .
C22 C27 1.25(4) .
C22 C23 1.46(4) .
C23 C24 1.27(5) .
C23 H23 0.9300 .
C24 C25 1.22(6) .
C25 C26 1.67(6) .
C25 H25 0.9300 .
C26 C27 1.18(4) .
C27 H27 0.9300 .
O7 C28 1.27(4) .
O7 NiA 2.14(3) 1_545
O8 C28 1.27(4) .
O9 C29 1.30(4) .
O10 C29 1.20(4) .
O11 C30 1.24(3) .
O11 NiC 2.05(2) 1_546
O12 C30 1.23(4) .
C28 C31 1.57(4) .
C29 C33 1.51(4) .
C30 C35 1.42(4) .
C31 C36 1.41(4) .
C31 C32 1.57(4) .
C32 C33 1.38(4) .
C32 H32 0.9300 .
C33 C34 1.41(4) .
C34 C35 1.54(5) .
C34 H34 0.9300 .
C35 C36 1.38(4) .
C36 H36 0.9300 .
O13 C37 1.28(4) .
O14 C37 1.39(4) .
O15 C38 1.29(4) .
O15 NiE 2.17(2) 1_565
O16 C38 1.33(4) .
O17 C39 1.23(3) .
O17 NiF 2.16(2) 1_565
O18 C39 1.20(4) .
C37 C40 1.46(5) .
C38 C42 1.372(19) .
C39 C44 1.60(4) .
C40 C45 1.29(5) .
C40 C41 1.33(4) .
C41 C42 1.20(4) .
C41 H41 0.9300 .
C42 C43 1.39(4) .
C43 C44 1.32(3) .
C43 H43 0.9300 .
C44 C45 1.25(4) .
C45 H45 0.9300 .
O19 C46 1.23(3) .
O20 C46 1.37(3) .
O21 C47 1.58(6) .
O22 C47 1.15(6) .
O23 C48 1.29(3) .
O23 NiF 2.08(2) 1_556
O24 C48 1.27(4) .
C46 C49 1.39(4) .
C47 C51 1.42(6) .
C48 C53 1.564(19) .
C49 C54 1.42(4) .
C49 C50 1.44(4) .
C50 C51 1.27(4) .
C50 H50 0.9300 .
C51 C52 1.39(4) .
C52 C53 1.50(4) .
C52 H52 0.9300 .
C53 C54 1.26(4) .
C54 H54 0.9300 .
